data_1560849
loop_
_publ_author_name
'Keil, Philip M.'
'Szilv\'asi, Tibor'
'Hadlington, Terrance J.'

_publ_section_title
;
 Reversible metathesis of ammonia in an acyclic germylene--Ni0 complex
;
_journal_issue 15
_journal_name_full 'Chemical Science'
_journal_page_first 5582
_journal_page_last 5590
_journal_paper_doi 10.1039/D1SC00450F
_journal_volume 12
_journal_year 2021
_chemical_formula_moiety 'C73 H71 Ge N2 Ni P3 Si'
_chemical_formula_sum 'C73 H71 Ge N2 Ni P3 Si'
_chemical_formula_weight 1228.61
_space_group_crystal_system triclinic
_space_group_IT_number 2
_space_group_name_Hall '-P 1'
_space_group_name_H-M_alt 'P -1'
_atom_sites_solution_hydrogens mixed
_audit_creation_method SHELXL-2018/3
_audit_update_record
;
2021-01-19 deposited with the CCDC.	2021-03-05 downloaded from the CCDC.
;
_cell_angle_alpha 75.10(3)
_cell_angle_beta 88.30(3)
_cell_angle_gamma 70.40(3)
_cell_formula_units_Z 2
_cell_length_a 12.180(2)
_cell_length_b 13.550(3)
_cell_length_c 20.860(4)
_cell_measurement_reflns_used 2000
_cell_measurement_temperature 150(2)
_cell_measurement_theta_max 32.50
_cell_measurement_theta_min 1.92
_cell_volume 3128.1(13)
_computing_structure_refinement 'SHELXL-2018/3 (Sheldrick, 2018)'
_computing_structure_solution 'SHELXT 2018/2 (Sheldrick, 2018)'
_diffrn_ambient_temperature 150(2)
_diffrn_detector Pilatus300K
_diffrn_detector_area_resol_mean 5.81
_diffrn_measured_fraction_theta_full 0.998
_diffrn_measured_fraction_theta_max 0.998
_diffrn_measurement_device_type 'STOE StadiVari'
_diffrn_measurement_method '\w scans'
_diffrn_radiation_collimation '0.6 mm diameter'
_diffrn_radiation_monochromator 'Graded multilayer mirror'
_diffrn_radiation_type 'Mo K\a'
_diffrn_radiation_wavelength 0.71073
_diffrn_reflns_av_R_equivalents 0.0395
_diffrn_reflns_av_unetI/netI 0.0500
_diffrn_reflns_Laue_measured_fraction_full 0.998
_diffrn_reflns_Laue_measured_fraction_max 0.998
_diffrn_reflns_limit_h_max 14
_diffrn_reflns_limit_h_min -15
_diffrn_reflns_limit_k_max 16
_diffrn_reflns_limit_k_min -16
_diffrn_reflns_limit_l_max 25
_diffrn_reflns_limit_l_min -21
_diffrn_reflns_number 32911
_diffrn_reflns_point_group_measured_fraction_full 0.998
_diffrn_reflns_point_group_measured_fraction_max 0.998
_diffrn_reflns_theta_full 25.242
_diffrn_reflns_theta_max 25.999
_diffrn_reflns_theta_min 2.931
_diffrn_source 'Genix 3D HF Mo'
_diffrn_source_current 1.000
_diffrn_source_power 0.050
_diffrn_source_voltage 50
_exptl_absorpt_coefficient_mu 0.922
_exptl_absorpt_correction_T_max 1.000
_exptl_absorpt_correction_T_min 0.887
_exptl_absorpt_correction_type empirical
_exptl_absorpt_process_details 'STOE X-AREA 1.76'
_exptl_crystal_colour orange-red
_exptl_crystal_density_diffrn 1.304
_exptl_crystal_description block
_exptl_crystal_F_000 1284
_exptl_crystal_size_max 0.13
_exptl_crystal_size_mid 0.11
_exptl_crystal_size_min 0.10
_refine_diff_density_max 0.443
_refine_diff_density_min -0.420
_refine_diff_density_rms 0.066
_refine_ls_extinction_method none
_refine_ls_goodness_of_fit_ref 1.016
_refine_ls_hydrogen_treatment mixed
_refine_ls_matrix_type full
_refine_ls_number_parameters 736
_refine_ls_number_reflns 12253
_refine_ls_number_restraints 0
_refine_ls_restrained_S_all 1.016
_refine_ls_R_factor_all 0.0582
_refine_ls_R_factor_gt 0.0364
_refine_ls_shift/su_max 0.001
_refine_ls_shift/su_mean 0.000
_refine_ls_structure_factor_coef Fsqd
_refine_ls_weighting_details 'w=1/[\s^2^(Fo^2^)+(0.0518P)^2^] where P=(Fo^2^+2Fc^2^)/3'
_refine_ls_weighting_scheme calc
_refine_ls_wR_factor_gt 0.0831
_refine_ls_wR_factor_ref 0.0912
_reflns_Friedel_coverage 0.000
_reflns_number_gt 9346
_reflns_number_total 12253
_reflns_threshold_expression 'I > 2\s(I)'
_cod_data_source_file d1sc00450f2.cif
_cod_data_source_block compound_5a
_cod_depositor_comments 'Adding full bibliography for 1560843--1560857.cif.'
_cod_database_code 1560849
_shelx_shelxl_version_number 2018/3
_shelx_space_group_comment
;
The symmetry employed for this shelxl refinement is uniquely defined
by the following loop, which should always be used as a source of
symmetry information in preference to the above space-group names.
They are only intended as comments.
;

loop_
_space_group_symop_operation_xyz
'x, y, z'
'-x, -y, -z'

loop_
_atom_site_label
_atom_site_type_symbol
_atom_site_fract_x
_atom_site_fract_y
_atom_site_fract_z
_atom_site_U_iso_or_equiv
_atom_site_adp_type
_atom_site_occupancy
_atom_site_site_symmetry_order
_atom_site_calc_flag
_atom_site_refinement_flags_posn
_atom_site_refinement_flags_adp
_atom_site_refinement_flags_occupancy
_atom_site_disorder_assembly
_atom_site_disorder_group
Ge1 Ge 0.20579(2) 0.43811(2) 0.31554(2) 0.01802(7) Uani 1 1 d . . . . .
Ni1 Ni 0.15253(3) 0.58901(2) 0.23334(2) 0.01620(8) Uani 1 1 d . . . . .
P1 P 0.29785(5) 0.54632(5) 0.16825(3) 0.01701(13) Uani 1 1 d . . . . .
P3 P -0.03025(5) 0.61952(5) 0.20584(3) 0.01798(13) Uani 1 1 d . . . . .
P2 P 0.16005(5) 0.72335(5) 0.27202(3) 0.01835(13) Uani 1 1 d . . . . .
Si1 Si 0.45069(6) 0.31075(5) 0.26926(3) 0.01749(14) Uani 1 1 d . . . . .
N1 N 0.34647(16) 0.31855(15) 0.32928(9) 0.0178(4) Uani 1 1 d . . . . .
N2 N 0.13177(19) 0.38954(17) 0.38752(10) 0.0282(5) Uani 1 1 d . . . . .
C26 C 0.2905(2) 0.48010(19) 0.10165(11) 0.0225(5) Uani 1 1 d . . . . .
C1 C 0.3686(2) 0.24053(18) 0.39369(11) 0.0184(5) Uani 1 1 d . . . . .
C32 C 0.3500(2) 0.65512(18) 0.11761(11) 0.0198(5) Uani 1 1 d . . . . .
C38 C 0.1273(2) 0.7273(2) 0.35922(11) 0.0217(5) Uani 1 1 d . . . . .
C25 C 0.4356(2) 0.45155(18) 0.21627(11) 0.0192(5) Uani 1 1 d . . . . .
H25A H 0.456185 0.489971 0.245958 0.023 Uiso 1 1 calc R U . . .
H25B H 0.496891 0.442137 0.183917 0.023 Uiso 1 1 calc R U . . .
C13 C 0.6034(2) 0.24908(19) 0.31068(11) 0.0200(5) Uani 1 1 d . . . . .
C62 C -0.0798(2) 0.51010(19) 0.19106(11) 0.0209(5) Uani 1 1 d . . . . .
C24 C 0.3396(2) 0.2220(2) 0.18836(12) 0.0257(6) Uani 1 1 d . . . . .
H24 H 0.267946 0.267067 0.200143 0.031 Uiso 1 1 calc R U . . .
C2 C 0.3249(2) 0.15267(19) 0.40614(12) 0.0226(5) Uani 1 1 d . . . . .
C31 C 0.1871(2) 0.4672(2) 0.08565(12) 0.0263(6) Uani 1 1 d . . . . .
H31 H 0.119547 0.493915 0.108558 0.032 Uiso 1 1 calc R U . . .
C10 C 0.4682(2) 0.3544(2) 0.43726(12) 0.0236(5) Uani 1 1 d . . . . .
H10 H 0.467655 0.387380 0.388473 0.028 Uiso 1 1 calc R U . . .
C19 C 0.4456(2) 0.22058(18) 0.21434(11) 0.0207(5) Uani 1 1 d . . . . .
C56 C -0.1242(2) 0.6547(2) 0.27352(12) 0.0233(5) Uani 1 1 d . . . . .
C50 C 0.3066(2) 0.7361(2) 0.27417(12) 0.0227(5) Uani 1 1 d . . . . .
C33 C 0.4451(2) 0.67766(19) 0.13784(12) 0.0231(5) Uani 1 1 d . . . . .
H33 H 0.488860 0.633844 0.178208 0.028 Uiso 1 1 calc R U . . .
C55 C 0.3947(2) 0.6467(2) 0.31281(12) 0.0286(6) Uani 1 1 d . . . . .
H55 H 0.377406 0.583938 0.335822 0.034 Uiso 1 1 calc R U . . .
C73 C -0.0376(2) 0.7353(2) 0.07413(13) 0.0280(6) Uani 1 1 d . . . . .
H73 H 0.040729 0.687408 0.077027 0.034 Uiso 1 1 calc R U . . .
C68 C -0.1029(2) 0.72865(18) 0.13068(12) 0.0206(5) Uani 1 1 d . . . . .
C39 C 0.0690(2) 0.6611(2) 0.39612(12) 0.0265(6) Uani 1 1 d . . . . .
H39 H 0.045951 0.614643 0.376419 0.032 Uiso 1 1 calc R U . . .
C44 C 0.0683(2) 0.86100(19) 0.22397(12) 0.0216(5) Uani 1 1 d . . . . .
C14 C 0.6442(2) 0.1389(2) 0.34670(12) 0.0254(5) Uani 1 1 d . . . . .
H14 H 0.593654 0.097749 0.350456 0.031 Uiso 1 1 calc R U . . .
C20 C 0.5489(2) 0.1535(2) 0.19485(12) 0.0296(6) Uani 1 1 d . . . . .
H20 H 0.621803 0.151671 0.211075 0.035 Uiso 1 1 calc R U . . .
C69 C -0.2180(2) 0.8014(2) 0.12486(13) 0.0261(6) Uani 1 1 d . . . . .
H69 H -0.264742 0.798359 0.162118 0.031 Uiso 1 1 calc R U . . .
C6 C 0.4264(2) 0.25736(19) 0.44590(11) 0.0211(5) Uani 1 1 d . . . . .
C27 C 0.3888(2) 0.4422(2) 0.06603(12) 0.0311(6) Uani 1 1 d . . . . .
H27 H 0.459491 0.452720 0.075083 0.037 Uiso 1 1 calc R U . . .
C18 C 0.6818(2) 0.3066(2) 0.30599(12) 0.0266(6) Uani 1 1 d . . . . .
H18 H 0.657175 0.381171 0.282385 0.032 Uiso 1 1 calc R U . . .
C7 C 0.2636(2) 0.1298(2) 0.35180(13) 0.0270(6) Uani 1 1 d . . . . .
H7 H 0.253927 0.190477 0.310830 0.032 Uiso 1 1 calc R U . . .
C63 C -0.0022(2) 0.4040(2) 0.20145(13) 0.0289(6) Uani 1 1 d . . . . .
H63 H 0.075709 0.386454 0.218114 0.035 Uiso 1 1 calc R U . . .
C57 C -0.1437(2) 0.5715(2) 0.32313(12) 0.0279(6) Uani 1 1 d . . . . .
H57 H -0.123094 0.500810 0.316636 0.033 Uiso 1 1 calc R U . . .
C23 C 0.3378(3) 0.1581(2) 0.14548(13) 0.0314(6) Uani 1 1 d . . . . .
H23 H 0.265242 0.160244 0.128627 0.038 Uiso 1 1 calc R U . . .
C37 C 0.2874(2) 0.7222(2) 0.05751(13) 0.0305(6) Uani 1 1 d . . . . .
H37 H 0.222389 0.708660 0.042401 0.037 Uiso 1 1 calc R U . . .
C45 C -0.0035(2) 0.9423(2) 0.25204(13) 0.0271(6) Uani 1 1 d . . . . .
H45 H -0.002867 0.929900 0.298988 0.033 Uiso 1 1 calc R U . . .
C15 C 0.7568(2) 0.0886(2) 0.37702(12) 0.0296(6) Uani 1 1 d . . . . .
H15 H 0.781521 0.014702 0.401846 0.036 Uiso 1 1 calc R U . . .
C3 C 0.3397(2) 0.0844(2) 0.47037(13) 0.0298(6) Uani 1 1 d . . . . .
H3 H 0.310261 0.025863 0.479157 0.036 Uiso 1 1 calc R U . . .
C21 C 0.5478(3) 0.0894(2) 0.15233(14) 0.0380(7) Uani 1 1 d . . . . .
H21 H 0.619061 0.044167 0.140271 0.046 Uiso 1 1 calc R U . . .
C30 C 0.1806(3) 0.4157(2) 0.03646(13) 0.0357(7) Uani 1 1 d . . . . .
H30 H 0.109181 0.408150 0.025664 0.043 Uiso 1 1 calc R U . . .
C67 C -0.1943(2) 0.5324(2) 0.16816(13) 0.0301(6) Uani 1 1 d . . . . .
H67 H -0.249397 0.603474 0.162104 0.036 Uiso 1 1 calc R U . . .
C4 C 0.3964(2) 0.1000(2) 0.52172(13) 0.0333(6) Uani 1 1 d . . . . .
H4 H 0.405580 0.052766 0.565146 0.040 Uiso 1 1 calc R U . . .
C61 C -0.1588(2) 0.7597(2) 0.28325(13) 0.0282(6) Uani 1 1 d . . . . .
H61 H -0.147564 0.817589 0.249988 0.034 Uiso 1 1 calc R U . . .
C16 C 0.8324(2) 0.1471(2) 0.37071(13) 0.0316(6) Uani 1 1 d . . . . .
H16 H 0.909616 0.112772 0.390490 0.038 Uiso 1 1 calc R U . . .
C64 C -0.0377(3) 0.3231(2) 0.18757(15) 0.0388(7) Uani 1 1 d . . . . .
H64 H 0.015955 0.251213 0.194756 0.047 Uiso 1 1 calc R U . . .
C5 C 0.4397(2) 0.1856(2) 0.50891(12) 0.0275(6) Uani 1 1 d . . . . .
H5 H 0.479349 0.195457 0.544020 0.033 Uiso 1 1 calc R U . . .
C49 C 0.0660(3) 0.8827(2) 0.15491(13) 0.0327(6) Uani 1 1 d . . . . .
H49 H 0.114190 0.828907 0.134951 0.039 Uiso 1 1 calc R U . . .
C72 C -0.0849(3) 0.8105(2) 0.01381(13) 0.0341(6) Uani 1 1 d . . . . .
H72 H -0.039674 0.812347 -0.024094 0.041 Uiso 1 1 calc R U . . .
C34 C 0.4772(2) 0.7639(2) 0.09956(13) 0.0294(6) Uani 1 1 d . . . . .
H34 H 0.542278 0.777894 0.114158 0.035 Uiso 1 1 calc R U . . .
C12 C 0.3836(2) 0.4417(2) 0.46729(13) 0.0309(6) Uani 1 1 d . . . . .
H12A H 0.304402 0.462296 0.447635 0.046 Uiso 1 1 calc R U . . .
H12B H 0.408065 0.505619 0.457811 0.046 Uiso 1 1 calc R U . . .
H12C H 0.384576 0.412550 0.515488 0.046 Uiso 1 1 calc R U . . .
C54 C 0.5080(2) 0.6483(3) 0.31806(14) 0.0364(7) Uani 1 1 d . . . . .
H54 H 0.567268 0.587049 0.344696 0.044 Uiso 1 1 calc R U . . .
C43 C 0.1587(2) 0.7963(2) 0.38913(13) 0.0304(6) Uani 1 1 d . . . . .
H43 H 0.198667 0.841968 0.364815 0.036 Uiso 1 1 calc R U . . .
C70 C -0.2643(2) 0.8780(2) 0.06480(13) 0.0308(6) Uani 1 1 d . . . . .
H70 H -0.341806 0.927535 0.061789 0.037 Uiso 1 1 calc R U . . .
C17 C 0.7954(2) 0.2559(2) 0.33551(13) 0.0323(6) Uani 1 1 d . . . . .
H17 H 0.847243 0.295865 0.331472 0.039 Uiso 1 1 calc R U . . .
C51 C 0.3334(2) 0.8286(2) 0.24058(13) 0.0301(6) Uani 1 1 d . . . . .
H51 H 0.274489 0.890534 0.214344 0.036 Uiso 1 1 calc R U . . .
C58 C -0.1930(2) 0.5908(2) 0.38208(14) 0.0361(7) Uani 1 1 d . . . . .
H58 H -0.204351 0.533193 0.415560 0.043 Uiso 1 1 calc R U . . .
C52 C 0.4483(3) 0.8286(2) 0.24611(15) 0.0377(7) Uani 1 1 d . . . . .
H52 H 0.466840 0.890762 0.223269 0.045 Uiso 1 1 calc R U . . .
C46 C -0.0755(3) 1.0405(2) 0.21184(14) 0.0367(7) Uani 1 1 d . . . . .
H46 H -0.124159 1.094717 0.231317 0.044 Uiso 1 1 calc R U . . .
C60 C -0.2096(2) 0.7786(2) 0.34176(14) 0.0367(7) Uani 1 1 d . . . . .
H60 H -0.233806 0.849785 0.347798 0.044 Uiso 1 1 calc R U . . .
C11 C 0.5932(2) 0.3210(2) 0.46648(14) 0.0344(6) Uani 1 1 d . . . . .
H11A H 0.594333 0.298691 0.515095 0.052 Uiso 1 1 calc R U . . .
H11B H 0.621333 0.382619 0.452670 0.052 Uiso 1 1 calc R U . . .
H11C H 0.643933 0.260253 0.450375 0.052 Uiso 1 1 calc R U . . .
C41 C 0.0750(3) 0.7311(3) 0.49020(14) 0.0407(7) Uani 1 1 d . . . . .
H41 H 0.057156 0.732336 0.534694 0.049 Uiso 1 1 calc R U . . .
C35 C 0.4147(2) 0.8288(2) 0.04072(13) 0.0325(6) Uani 1 1 d . . . . .
H35 H 0.436760 0.887064 0.014755 0.039 Uiso 1 1 calc R U . . .
C22 C 0.4408(3) 0.0922(2) 0.12754(13) 0.0380(7) Uani 1 1 d . . . . .
H22 H 0.439250 0.048913 0.098512 0.046 Uiso 1 1 calc R U . . .
C40 C 0.0442(3) 0.6623(2) 0.46151(13) 0.0368(7) Uani 1 1 d . . . . .
H40 H 0.005951 0.615598 0.486461 0.044 Uiso 1 1 calc R U . . .
C48 C -0.0049(3) 0.9808(2) 0.11477(14) 0.0432(8) Uani 1 1 d . . . . .
H48 H -0.004449 0.994084 0.067791 0.052 Uiso 1 1 calc R U . . .
C71 C -0.1983(2) 0.8828(2) 0.00928(13) 0.0329(6) Uani 1 1 d . . . . .
H71 H -0.230490 0.935125 -0.031468 0.039 Uiso 1 1 calc R U . . .
C65 C -0.1508(3) 0.3478(2) 0.16347(14) 0.0374(7) Uani 1 1 d . . . . .
H65 H -0.174558 0.293216 0.153390 0.045 Uiso 1 1 calc R U . . .
C9 C 0.1414(3) 0.1262(3) 0.36944(15) 0.0410(7) Uani 1 1 d . . . . .
H9A H 0.147677 0.069155 0.410491 0.061 Uiso 1 1 calc R U . . .
H9B H 0.106076 0.110714 0.333239 0.061 Uiso 1 1 calc R U . . .
H9C H 0.092339 0.196494 0.375849 0.061 Uiso 1 1 calc R U . . .
C66 C -0.2289(3) 0.4517(2) 0.15406(14) 0.0366(7) Uani 1 1 d . . . . .
H66 H -0.306906 0.468419 0.137870 0.044 Uiso 1 1 calc R U . . .
C42 C 0.1320(3) 0.7984(3) 0.45404(13) 0.0372(7) Uani 1 1 d . . . . .
H42 H 0.152800 0.846053 0.473733 0.045 Uiso 1 1 calc R U . . .
C29 C 0.2800(3) 0.3758(2) 0.00358(13) 0.0417(8) Uani 1 1 d . . . . .
H29 H 0.277064 0.338742 -0.028951 0.050 Uiso 1 1 calc R U . . .
C36 C 0.3195(3) 0.8082(2) 0.01996(14) 0.0378(7) Uani 1 1 d . . . . .
H36 H 0.275709 0.852973 -0.020206 0.045 Uiso 1 1 calc R U . . .
C28 C 0.3836(3) 0.3898(2) 0.01798(14) 0.0391(7) Uani 1 1 d . . . . .
H28 H 0.450879 0.363273 -0.005187 0.047 Uiso 1 1 calc R U . . .
C8 C 0.3382(3) 0.0240(2) 0.33523(14) 0.0374(7) Uani 1 1 d . . . . .
H8A H 0.415061 0.028070 0.322731 0.056 Uiso 1 1 calc R U . . .
H8B H 0.299414 0.013795 0.298152 0.056 Uiso 1 1 calc R U . . .
H8C H 0.347692 -0.037434 0.374228 0.056 Uiso 1 1 calc R U . . .
C59 C -0.2251(2) 0.6940(3) 0.39153(14) 0.0387(7) Uani 1 1 d . . . . .
H59 H -0.257601 0.707148 0.431749 0.046 Uiso 1 1 calc R U . . .
C53 C 0.5339(3) 0.7395(3) 0.28427(15) 0.0408(7) Uani 1 1 d . . . . .
H53 H 0.611172 0.740398 0.287517 0.049 Uiso 1 1 calc R U . . .
C47 C -0.0762(3) 1.0595(2) 0.14289(14) 0.0456(8) Uani 1 1 d . . . . .
H47 H -0.125647 1.126506 0.115318 0.055 Uiso 1 1 calc R U . . .
H1 H 0.062249 0.428410 0.392573 0.067(11) Uiso 1 1 d R . . . .
H2 H 0.166949 0.336420 0.416773 0.031(8) Uiso 1 1 d R . . . .

loop_
_atom_site_aniso_label
_atom_site_aniso_U_11
_atom_site_aniso_U_22
_atom_site_aniso_U_33
_atom_site_aniso_U_23
_atom_site_aniso_U_13
_atom_site_aniso_U_12
Ge1 0.01877(14) 0.01898(13) 0.01614(13) -0.00384(10) 0.00260(10) -0.00688(10)
Ni1 0.01663(16) 0.01732(15) 0.01575(15) -0.00546(12) 0.00181(12) -0.00639(12)
P1 0.0185(3) 0.0174(3) 0.0148(3) -0.0041(2) 0.0027(2) -0.0058(2)
P3 0.0172(3) 0.0182(3) 0.0193(3) -0.0057(2) 0.0013(2) -0.0063(2)
P2 0.0201(3) 0.0206(3) 0.0170(3) -0.0074(3) 0.0027(2) -0.0086(3)
Si1 0.0186(3) 0.0180(3) 0.0158(3) -0.0040(3) 0.0013(3) -0.0065(3)
N1 0.0176(10) 0.0191(10) 0.0146(10) -0.0019(8) -0.0007(8) -0.0054(8)
N2 0.0230(12) 0.0278(12) 0.0241(12) 0.0012(10) 0.0094(9) -0.0030(10)
C26 0.0295(14) 0.0194(12) 0.0163(12) -0.0039(10) 0.0015(10) -0.0061(10)
C1 0.0175(12) 0.0199(12) 0.0158(12) -0.0043(10) 0.0030(9) -0.0042(10)
C32 0.0222(13) 0.0178(12) 0.0180(12) -0.0052(10) 0.0066(10) -0.0053(10)
C38 0.0199(13) 0.0275(13) 0.0171(12) -0.0085(10) -0.0004(10) -0.0053(10)
C25 0.0201(12) 0.0206(12) 0.0162(12) -0.0035(10) 0.0029(9) -0.0070(10)
C13 0.0185(12) 0.0234(12) 0.0167(12) -0.0051(10) 0.0016(9) -0.0053(10)
C62 0.0246(13) 0.0222(12) 0.0190(12) -0.0049(10) 0.0014(10) -0.0123(10)
C24 0.0296(14) 0.0247(13) 0.0202(13) -0.0040(11) -0.0012(10) -0.0069(11)
C2 0.0192(13) 0.0220(12) 0.0256(13) -0.0054(11) 0.0037(10) -0.0065(10)
C31 0.0318(15) 0.0248(13) 0.0217(13) -0.0075(11) -0.0001(11) -0.0075(11)
C10 0.0275(14) 0.0303(14) 0.0164(12) -0.0085(11) 0.0012(10) -0.0123(11)
C19 0.0259(13) 0.0186(12) 0.0170(12) -0.0040(10) 0.0021(10) -0.0076(10)
C56 0.0155(12) 0.0341(14) 0.0248(13) -0.0122(11) 0.0031(10) -0.0109(11)
C50 0.0225(13) 0.0286(13) 0.0239(13) -0.0149(11) 0.0058(10) -0.0120(11)
C33 0.0271(14) 0.0219(12) 0.0190(12) -0.0039(10) 0.0028(10) -0.0078(11)
C55 0.0286(15) 0.0368(15) 0.0259(14) -0.0096(12) 0.0018(11) -0.0168(12)
C73 0.0253(14) 0.0248(13) 0.0302(14) -0.0046(11) 0.0008(11) -0.0056(11)
C68 0.0213(13) 0.0180(12) 0.0232(13) -0.0060(10) -0.0014(10) -0.0070(10)
C39 0.0264(14) 0.0329(14) 0.0238(13) -0.0123(11) 0.0027(11) -0.0112(12)
C44 0.0232(13) 0.0194(12) 0.0234(13) -0.0052(10) -0.0007(10) -0.0087(10)
C14 0.0218(13) 0.0274(13) 0.0258(14) -0.0041(11) -0.0007(10) -0.0088(11)
C20 0.0321(15) 0.0314(14) 0.0235(14) -0.0095(12) 0.0008(11) -0.0069(12)
C69 0.0246(14) 0.0239(13) 0.0306(14) -0.0079(11) 0.0018(11) -0.0085(11)
C6 0.0203(13) 0.0244(13) 0.0174(12) -0.0059(10) 0.0024(10) -0.0057(10)
C27 0.0339(16) 0.0346(15) 0.0233(14) -0.0099(12) 0.0058(11) -0.0085(12)
C18 0.0269(14) 0.0278(14) 0.0238(13) -0.0032(11) 0.0012(11) -0.0103(11)
C7 0.0294(15) 0.0247(13) 0.0296(14) -0.0048(11) 0.0015(11) -0.0142(11)
C63 0.0265(14) 0.0277(14) 0.0348(15) -0.0117(12) 0.0018(12) -0.0096(11)
C57 0.0229(14) 0.0341(15) 0.0283(14) -0.0097(12) 0.0025(11) -0.0107(11)
C23 0.0416(17) 0.0321(15) 0.0247(14) -0.0076(12) -0.0041(12) -0.0173(13)
C37 0.0246(14) 0.0316(14) 0.0287(14) 0.0025(12) 0.0007(11) -0.0086(12)
C45 0.0316(15) 0.0268(13) 0.0238(13) -0.0087(11) 0.0023(11) -0.0095(11)
C15 0.0281(15) 0.0282(14) 0.0252(14) -0.0012(11) -0.0021(11) -0.0041(11)
C3 0.0373(16) 0.0226(13) 0.0282(14) -0.0021(11) 0.0086(12) -0.0126(12)
C21 0.0409(18) 0.0342(16) 0.0361(16) -0.0189(13) 0.0052(13) -0.0021(13)
C30 0.0447(18) 0.0337(15) 0.0293(15) -0.0097(13) -0.0096(13) -0.0119(13)
C67 0.0286(15) 0.0280(14) 0.0358(15) -0.0058(12) -0.0010(12) -0.0139(12)
C4 0.0422(17) 0.0307(14) 0.0185(13) 0.0026(11) 0.0036(12) -0.0084(13)
C61 0.0218(14) 0.0332(15) 0.0370(15) -0.0155(12) 0.0056(11) -0.0143(11)
C16 0.0172(13) 0.0464(17) 0.0263(14) -0.0071(13) -0.0024(11) -0.0060(12)
C64 0.0458(19) 0.0235(14) 0.0497(18) -0.0142(13) 0.0052(15) -0.0118(13)
C5 0.0312(15) 0.0309(14) 0.0176(13) -0.0042(11) -0.0001(11) -0.0085(12)
C49 0.0490(18) 0.0254(14) 0.0266(14) -0.0108(12) 0.0050(13) -0.0136(13)
C72 0.0418(17) 0.0306(15) 0.0263(14) -0.0030(12) 0.0054(12) -0.0115(13)
C34 0.0318(15) 0.0287(14) 0.0317(15) -0.0088(12) 0.0085(12) -0.0152(12)
C12 0.0377(16) 0.0328(15) 0.0272(14) -0.0121(12) 0.0031(12) -0.0153(13)
C54 0.0266(15) 0.0527(19) 0.0347(16) -0.0145(14) -0.0012(12) -0.0170(14)
C43 0.0328(15) 0.0362(15) 0.0287(14) -0.0153(12) 0.0036(12) -0.0152(12)
C70 0.0318(15) 0.0222(13) 0.0335(15) -0.0051(12) -0.0070(12) -0.0039(11)
C17 0.0233(14) 0.0437(17) 0.0329(15) -0.0083(13) 0.0014(11) -0.0165(13)
C51 0.0329(15) 0.0304(14) 0.0343(15) -0.0137(12) 0.0070(12) -0.0164(12)
C58 0.0278(15) 0.0537(19) 0.0285(15) -0.0080(14) 0.0073(12) -0.0183(14)
C52 0.0424(18) 0.0411(17) 0.0447(18) -0.0205(15) 0.0144(14) -0.0275(15)
C46 0.0448(18) 0.0213(14) 0.0394(17) -0.0118(12) -0.0010(13) -0.0020(12)
C60 0.0274(15) 0.0471(18) 0.0471(18) -0.0313(15) 0.0065(13) -0.0135(13)
C11 0.0300(15) 0.0483(17) 0.0322(15) -0.0179(14) -0.0006(12) -0.0170(13)
C41 0.0409(18) 0.062(2) 0.0212(14) -0.0186(14) 0.0046(12) -0.0144(15)
C35 0.0405(17) 0.0219(13) 0.0313(15) 0.0007(11) 0.0108(13) -0.0124(12)
C22 0.058(2) 0.0317(15) 0.0269(15) -0.0148(13) 0.0007(14) -0.0131(14)
C40 0.0386(17) 0.0520(18) 0.0226(14) -0.0103(13) 0.0092(12) -0.0192(14)
C48 0.079(2) 0.0270(15) 0.0200(14) -0.0010(12) -0.0060(14) -0.0159(15)
C71 0.0431(17) 0.0226(13) 0.0283(15) -0.0022(11) -0.0105(12) -0.0074(12)
C65 0.054(2) 0.0326(15) 0.0372(16) -0.0118(13) 0.0009(14) -0.0268(15)
C9 0.0369(17) 0.0475(18) 0.0478(18) -0.0131(15) 0.0042(14) -0.0259(15)
C66 0.0378(17) 0.0394(16) 0.0370(16) -0.0041(13) -0.0075(13) -0.0223(14)
C42 0.0407(17) 0.0537(19) 0.0270(15) -0.0244(14) -0.0012(12) -0.0180(15)
C29 0.073(2) 0.0305(15) 0.0192(14) -0.0121(12) -0.0036(14) -0.0098(15)
C36 0.0371(17) 0.0340(15) 0.0294(15) 0.0102(12) -0.0011(12) -0.0094(13)
C28 0.0497(19) 0.0381(16) 0.0281(15) -0.0178(13) 0.0113(14) -0.0068(14)
C8 0.0460(18) 0.0331(15) 0.0393(17) -0.0151(13) 0.0022(14) -0.0168(14)
C59 0.0283(16) 0.064(2) 0.0331(16) -0.0260(15) 0.0116(12) -0.0185(15)
C53 0.0294(16) 0.060(2) 0.0469(18) -0.0222(16) 0.0067(14) -0.0280(15)
C47 0.071(2) 0.0209(14) 0.0356(17) -0.0049(13) -0.0154(15) -0.0042(15)

loop_
_atom_type_symbol
_atom_type_description
_atom_type_scat_dispersion_real
_atom_type_scat_dispersion_imag
_atom_type_scat_source
C C 0.0033 0.0016 'International Tables Vol C Tables 4.2.6.8 and 6.1.1.4'
H H 0.0000 0.0000 'International Tables Vol C Tables 4.2.6.8 and 6.1.1.4'
N N 0.0061 0.0033 'International Tables Vol C Tables 4.2.6.8 and 6.1.1.4'
Si Si 0.0817 0.0704 'International Tables Vol C Tables 4.2.6.8 and 6.1.1.4'
P P 0.1023 0.0942 'International Tables Vol C Tables 4.2.6.8 and 6.1.1.4'
Ni Ni 0.3393 1.1124 'International Tables Vol C Tables 4.2.6.8 and 6.1.1.4'
Ge Ge 0.1547 1.8001 'International Tables Vol C Tables 4.2.6.8 and 6.1.1.4'

loop_
_geom_angle_atom_site_label_1
_geom_angle_atom_site_label_2
_geom_angle_atom_site_label_3
_geom_angle
_geom_angle_site_symmetry_1
_geom_angle_site_symmetry_3
_geom_angle_publ_flag
N2 Ge1 N1 99.07(9) . . ?
N2 Ge1 Ni1 132.29(7) . . ?
N1 Ge1 Ni1 128.63(6) . . ?
P3 Ni1 P2 108.12(4) . . ?
P3 Ni1 P1 124.25(3) . . ?
P2 Ni1 P1 109.70(3) . . ?
P3 Ni1 Ge1 105.50(4) . . ?
P2 Ni1 Ge1 108.48(3) . . ?
P1 Ni1 Ge1 99.57(4) . . ?
C26 P1 C25 101.71(11) . . ?
C26 P1 C32 97.53(11) . . ?
C25 P1 C32 100.53(11) . . ?
C26 P1 Ni1 122.12(9) . . ?
C25 P1 Ni1 112.13(8) . . ?
C32 P1 Ni1 119.33(8) . . ?
C56 P3 C68 104.27(11) . . ?
C56 P3 C62 99.46(11) . . ?
C68 P3 C62 98.58(11) . . ?
C56 P3 Ni1 110.66(8) . . ?
C68 P3 Ni1 119.29(8) . . ?
C62 P3 Ni1 121.60(8) . . ?
C50 P2 C44 102.49(12) . . ?
C50 P2 C38 97.24(11) . . ?
C44 P2 C38 102.32(11) . . ?
C50 P2 Ni1 114.78(8) . . ?
C44 P2 Ni1 115.34(8) . . ?
C38 P2 Ni1 121.59(9) . . ?
N1 Si1 C19 114.00(10) . . ?
N1 Si1 C13 110.35(10) . . ?
C19 Si1 C13 104.86(11) . . ?
N1 Si1 C25 110.23(10) . . ?
C19 Si1 C25 109.96(10) . . ?
C13 Si1 C25 107.09(11) . . ?
C1 N1 Si1 121.98(15) . . ?
C1 N1 Ge1 116.91(14) . . ?
Si1 N1 Ge1 120.83(11) . . ?
C31 C26 C27 118.4(2) . . ?
C31 C26 P1 120.53(18) . . ?
C27 C26 P1 121.0(2) . . ?
C6 C1 C2 120.2(2) . . ?
C6 C1 N1 119.2(2) . . ?
C2 C1 N1 120.5(2) . . ?
C33 C32 C37 117.7(2) . . ?
C33 C32 P1 123.25(18) . . ?
C37 C32 P1 118.99(19) . . ?
C39 C38 C43 118.5(2) . . ?
C39 C38 P2 119.72(18) . . ?
C43 C38 P2 121.78(19) . . ?
P1 C25 Si1 122.97(13) . . ?
C18 C13 C14 117.0(2) . . ?
C18 C13 Si1 123.50(19) . . ?
C14 C13 Si1 119.45(19) . . ?
C63 C62 C67 118.1(2) . . ?
C63 C62 P3 120.69(19) . . ?
C67 C62 P3 121.20(19) . . ?
C23 C24 C19 121.2(2) . . ?
C3 C2 C1 118.7(2) . . ?
C3 C2 C7 118.8(2) . . ?
C1 C2 C7 122.4(2) . . ?
C26 C31 C30 121.3(2) . . ?
C6 C10 C11 112.4(2) . . ?
C6 C10 C12 110.8(2) . . ?
C11 C10 C12 110.8(2) . . ?
C20 C19 C24 117.1(2) . . ?
C20 C19 Si1 120.68(19) . . ?
C24 C19 Si1 122.12(18) . . ?
C57 C56 C61 118.5(2) . . ?
C57 C56 P3 119.21(19) . . ?
C61 C56 P3 121.22(19) . . ?
C55 C50 C51 119.0(2) . . ?
C55 C50 P2 116.30(19) . . ?
C51 C50 P2 124.7(2) . . ?
C32 C33 C34 121.0(2) . . ?
C54 C55 C50 120.8(3) . . ?
C72 C73 C68 121.6(2) . . ?
C73 C68 C69 117.8(2) . . ?
C73 C68 P3 116.38(18) . . ?
C69 C68 P3 125.81(18) . . ?
C40 C39 C38 120.7(2) . . ?
C49 C44 C45 118.0(2) . . ?
C49 C44 P2 117.09(19) . . ?
C45 C44 P2 124.82(19) . . ?
C15 C14 C13 121.9(2) . . ?
C21 C20 C19 122.0(3) . . ?
C70 C69 C68 120.5(2) . . ?
C5 C6 C1 118.4(2) . . ?
C5 C6 C10 118.5(2) . . ?
C1 C6 C10 123.0(2) . . ?
C28 C27 C26 120.6(3) . . ?
C17 C18 C13 121.2(2) . . ?
C2 C7 C9 112.7(2) . . ?
C2 C7 C8 111.1(2) . . ?
C9 C7 C8 110.2(2) . . ?
C62 C63 C64 120.7(3) . . ?
C58 C57 C56 121.1(2) . . ?
C22 C23 C24 120.4(3) . . ?
C36 C37 C32 120.9(3) . . ?
C46 C45 C44 120.7(2) . . ?
C16 C15 C14 119.6(2) . . ?
C4 C3 C2 121.5(2) . . ?
C20 C21 C22 119.6(3) . . ?
C29 C30 C31 119.2(3) . . ?
C66 C67 C62 120.8(3) . . ?
C3 C4 C5 119.3(2) . . ?
C60 C61 C56 120.0(3) . . ?
C15 C16 C17 120.1(3) . . ?
C65 C64 C63 120.0(3) . . ?
C4 C5 C6 121.9(2) . . ?
C48 C49 C44 121.4(2) . . ?
C71 C72 C73 119.8(2) . . ?
C35 C34 C33 120.5(3) . . ?
C53 C54 C55 119.8(3) . . ?
C42 C43 C38 120.5(3) . . ?
C71 C70 C69 120.8(2) . . ?
C16 C17 C18 120.1(3) . . ?
C50 C51 C52 119.5(3) . . ?
C59 C58 C57 119.9(3) . . ?
C53 C52 C51 120.6(3) . . ?
C45 C46 C47 119.9(2) . . ?
C61 C60 C59 120.7(3) . . ?
C40 C41 C42 119.9(2) . . ?
C34 C35 C36 119.4(2) . . ?
C23 C22 C21 119.7(2) . . ?
C41 C40 C39 120.2(3) . . ?
C47 C48 C49 120.1(3) . . ?
C72 C71 C70 119.5(3) . . ?
C66 C65 C64 119.9(3) . . ?
C65 C66 C67 120.4(3) . . ?
C41 C42 C43 120.2(3) . . ?
C30 C29 C28 120.4(2) . . ?
C35 C36 C37 120.5(3) . . ?
C27 C28 C29 120.1(3) . . ?
C58 C59 C60 119.8(2) . . ?
C52 C53 C54 120.3(3) . . ?
C48 C47 C46 119.9(3) . . ?

loop_
_geom_bond_atom_site_label_1
_geom_bond_atom_site_label_2
_geom_bond_distance
_geom_bond_site_symmetry_2
_geom_bond_publ_flag
Ge1 N2 1.819(2) . ?
Ge1 N1 1.890(2) . ?
Ge1 Ni1 2.2170(10) . ?
Ni1 P3 2.1892(9) . ?
Ni1 P2 2.2011(8) . ?
Ni1 P1 2.2103(9) . ?
P1 C26 1.856(2) . ?
P1 C25 1.860(3) . ?
P1 C32 1.866(2) . ?
P3 C56 1.848(2) . ?
P3 C68 1.855(3) . ?
P3 C62 1.872(2) . ?
P2 C50 1.853(3) . ?
P2 C44 1.855(3) . ?
P2 C38 1.861(2) . ?
Si1 N1 1.7532(19) . ?
Si1 C19 1.893(2) . ?
Si1 C13 1.893(3) . ?
Si1 C25 1.894(2) . ?
N1 C1 1.447(3) . ?
C26 C31 1.389(4) . ?
C26 C27 1.408(3) . ?
C1 C6 1.420(3) . ?
C1 C2 1.424(3) . ?
C32 C33 1.395(3) . ?
C32 C37 1.409(4) . ?
C38 C39 1.394(3) . ?
C38 C43 1.401(3) . ?
C13 C18 1.409(3) . ?
C13 C14 1.410(3) . ?
C62 C63 1.396(3) . ?
C62 C67 1.396(4) . ?
C24 C23 1.400(3) . ?
C24 C19 1.407(4) . ?
C2 C3 1.396(4) . ?
C2 C7 1.525(4) . ?
C31 C30 1.399(4) . ?
C10 C6 1.530(3) . ?
C10 C11 1.531(4) . ?
C10 C12 1.542(3) . ?
C19 C20 1.403(3) . ?
C56 C57 1.401(4) . ?
C56 C61 1.409(3) . ?
C50 C55 1.395(4) . ?
C50 C51 1.406(3) . ?
C33 C34 1.401(3) . ?
C55 C54 1.395(4) . ?
C73 C72 1.394(4) . ?
C73 C68 1.403(3) . ?
C68 C69 1.405(3) . ?
C39 C40 1.391(3) . ?
C44 C49 1.394(4) . ?
C44 C45 1.406(3) . ?
C14 C15 1.395(4) . ?
C20 C21 1.395(4) . ?
C69 C70 1.395(4) . ?
C6 C5 1.396(3) . ?
C27 C28 1.384(4) . ?
C18 C17 1.400(4) . ?
C7 C9 1.537(4) . ?
C7 C8 1.537(4) . ?
C63 C64 1.401(4) . ?
C57 C58 1.399(3) . ?
C23 C22 1.380(4) . ?
C37 C36 1.393(4) . ?
C45 C46 1.389(4) . ?
C15 C16 1.386(4) . ?
C3 C4 1.389(4) . ?
C21 C22 1.401(4) . ?
C30 C29 1.389(4) . ?
C67 C66 1.394(4) . ?
C4 C5 1.391(4) . ?
C61 C60 1.396(4) . ?
C16 C17 1.390(4) . ?
C64 C65 1.380(4) . ?
C49 C48 1.384(4) . ?
C72 C71 1.388(4) . ?
C34 C35 1.382(4) . ?
C54 C53 1.387(4) . ?
C43 C42 1.388(3) . ?
C70 C71 1.390(4) . ?
C51 C52 1.407(4) . ?
C58 C59 1.384(4) . ?
C52 C53 1.374(4) . ?
C46 C47 1.394(4) . ?
C60 C59 1.397(4) . ?
C41 C40 1.379(4) . ?
C41 C42 1.387(4) . ?
C35 C36 1.386(4) . ?
C48 C47 1.381(4) . ?
C65 C66 1.377(4) . ?
C29 C28 1.389(4) . ?
